data_2000153
loop_
_publ_author_name
'Peterkov\'a, J.'
'Podlahov\'a, J.'
'Loub, J.'
'Mi\<cka, Z.'

_publ_section_title
;
 Structure of pentaaqua(glycine)nickel(II) sulfate monohydrate
;
_journal_issue 12
_journal_name_full 'Acta Crystallographica Section C'
_journal_page_first 2664
_journal_page_last 2666
_journal_paper_doi 10.1107/S0108270191006625
_journal_volume 47
_journal_year 1991
_chemical_formula_moiety 'C2 H15 N1 Ni1 O7,O4 S1,H2 O1'
_chemical_formula_sum 'C2 H17 N Ni O12 S'
_chemical_formula_weight 337.9
_symmetry_cell_setting monoclinic
_symmetry_space_group_name_Hall '-P 2ybc'
_symmetry_space_group_name_H-M 'P 1 21/c 1'
_cell_angle_alpha 90
_cell_angle_beta 97.920(10)
_cell_angle_gamma 90
_cell_formula_units_Z 4
_cell_length_a 5.7260(10)
_cell_length_b 12.302(2)
_cell_length_c 17.010(2)
_cell_volume 1186.8(3)
_diffrn_radiation_type Mo
_diffrn_radiation_wavelength 0.71073
_exptl_absorpt_coefficient_mu 1.83
_exptl_crystal_density_diffrn 1.8720(10)
_exptl_crystal_density_meas 1.88(2)
_exptl_crystal_F_000 704
_cod_data_source_file ab0219.cif
_cod_data_source_block ab0219a
_cod_depositor_comments
;
 Adding the _atom_site_type_symbol data item.

 Antanas Vaitkus,
 2017-01-19
;
_cod_original_cell_volume 1198.0(10)
_cod_original_formula_sum 'C2 H17 N1 Ni1 O12 S1'
_cod_database_code 2000153

loop_
_atom_site_label
_atom_site_type_symbol
_atom_site_fract_x
_atom_site_fract_y
_atom_site_fract_z
_atom_site_U_iso_or_equiv
Ni Ni .09863(7) .25064(5) .55346(3) .0160(10)
N N .3726(4) .3813(2) .32200(10) .0260(10)
C1 C .1597(5) .4400(2) .33850(10) .0270(10)
C2 C .0575(4) .3928(2) .40870(10) .0210(10)
O1 O .1831(3) .32990(10) .45390(10) .0260(10)
O2 O -.1484(3) .42420(10) .41630(10) .0290(10)
S S .36200(10) .06489(5) .34097(3) .0180(10)
O3 O .1117(3) .04660(10) .34820(10) .0280(10)
O4 O .3786(3) .15450(10) .28400(10) .0290(10)
O5 O .4639(3) -.03450(10) .31200(10) .0350(10)
O6 O .4894(3) .0943(2) .41860(10) .0370(10)
O7 O -.0541(3) .1258(2) .48470(10) .0310(10)
O8 O .0412(3) .17080(10) .65460(10) .0230(10)
O9 O .4182(3) .17260(10) .55940(10) .0220(10)
O10 O .2777(3) .36970(10) .62190(10) .0250(10)
O11 O -.2154(3) .33250(10) .55270(10) .0250(10)
O12 O -.1574(4) .2187(2) .26500(10) .0460(10)
H7A H -.2031 .1228 .4669 ?
H7B H .0271 .0826 .4524 ?
H8A H -.0426 .1974 .6830 ?
H8B H -.0229 .0972 .6498 ?
H9A H .4425 .1212 .5986 ?
H9B H .4342 .1313 .5166 ?
H10A H .2903 .3648 .6700 ?
H10B H .2260 .4375 .6156 ?
H11A H -.3387 .2983 .5503 ?
H11B H -.2501 .3676 .5075 ?
H12A H -.0888 .1677 .2800 ?
H12B H -.3002 .1940 .2585 ?
HN1 H .4976 .3760 .3608 ?
HN2 H .4287 .4047 .2791 ?
HN3 H .3635 .3059 .3140 ?
HC1A H .2085 .5267 .3508 ?
HC1B H .0233 .4364 .2868 ?

loop_
_geom_bond_atom_site_label_1
_geom_bond_atom_site_label_2
_geom_bond_distance
Ni O1 2.068(2)
Ni O7 2.052(2)
Ni O8 2.047(2)
Ni O9 2.056(2)
Ni O10 2.055(2)
Ni O11 2.059(2)
N C1 1.477(3)
C1 C2 1.515(3)
C2 O1 1.247(3)
C2 O2 1.264(3)
S O3 1.473(2)
S O4 1.479(2)
S O5 1.463(2)
S O6 1.463(2)
O12 O3 2.874(3)
N HN1 0.91
N HN2 0.88
N HN3 0.94
C1 HC1A 1.11
C1 HC1B 1.09
O7 H7A 0.87
O7 H7B 0.93
O8 H8A 0.80
O8 H8B 0.98
O9 H9A 0.92
O9 H9B 0.90
O10 H10A 0.81
O10 H10B 0.89
O11 H11A 0.82
O11 H11B 0.82
O12 H12A 0.76
O12 H12B 0.88
